data_4125601
loop_
_publ_author_name
'Yang, Ji-Min'
'Li, Zi-Qi'
'Li, Mao-Lin'
'He, Qiao'
'Zhu, Shou-Fei'
'Zhou, Qi-Lin'

_publ_section_title
;
 Catalytic B-H Bond Insertion Reactions Using Alkynes as Carbene
 Precursors.
;
_journal_name_full 'Journal of the American Chemical Society'
_journal_paper_doi 10.1021/jacs.6b13168
_journal_year 2017
_chemical_absolute_configuration ad
_chemical_formula_moiety 'C17 H24 B N O2'
_chemical_formula_sum 'C17 H24 B N O2'
_chemical_formula_weight 285.18
_space_group_crystal_system orthorhombic
_space_group_IT_number 19
_space_group_name_Hall 'P 2ac 2ab'
_space_group_name_H-M_alt 'P 21 21 21'
_symmetry_space_group_name_Hall 'P 2ac 2ab'
_symmetry_space_group_name_H-M 'P 21 21 21'
_atom_sites_solution_hydrogens mixed
_atom_sites_solution_primary direct
_audit_creation_date 2016-09-20
_audit_creation_method
;
Olex2 1.2-ac21
(compiled 2015.09.16 svn.r134, GUI svn.r4998)
;
_cell_angle_alpha 90
_cell_angle_beta 90
_cell_angle_gamma 90
_cell_formula_units_Z 4
_cell_length_a 6.48052(10)
_cell_length_b 9.63870(12)
_cell_length_c 27.4697(3)
_cell_measurement_reflns_used 10835
_cell_measurement_temperature 293(2)
_cell_measurement_theta_max 78.5310
_cell_measurement_theta_min 3.2170
_cell_volume 1715.86(4)
_computing_cell_refinement
;
CrysAlisPro 1.171.38.41 (Rigaku OD, 2015)
;
_computing_data_collection
;
CrystalClear-SM Expert 2.1 b42 (Rigaku, 2015)
;
_computing_data_reduction
;
CrysAlisPro 1.171.38.41 (Rigaku OD, 2015)
;
_computing_molecular_graphics 'Olex2 (Dolomanov et al., 2009)'
_computing_publication_material 'Olex2 (Dolomanov et al., 2009)'
_computing_structure_refinement 'ShelXL (Sheldrick, 2008)'
_computing_structure_solution 'ShelXT (Sheldrick, 2015)'
_diffrn_ambient_temperature 293(2)
_diffrn_detector PILT
_diffrn_detector_area_resol_mean 5.814
_diffrn_detector_type 'Rigaku Pilatus 200K'
_diffrn_measured_fraction_theta_full 0.997
_diffrn_measured_fraction_theta_max 0.985
_diffrn_measurement_details
;
List of Runs (angles in degrees, time in seconds):

  # Type    Start    End  Width  t~exp~   \w     \q     \k     \f   Frames
--------------------------------------------------------------------------
  1  \w    -50.00  40.00   1.00    5.00    --  -35.00  72.00-180.00   90
  2  \w   -123.00 -33.00   1.00    5.00    --  -35.00 -72.00-108.00   90
  3  \w    -50.00  40.00   1.00    5.00    --  -35.00  72.00-108.00   90
  4  \w    -50.00  40.00   1.00    5.00    --  -35.00  43.00-108.00   90
  5  \w   -200.00 -96.00   1.00    5.00    -- -110.00 -72.00   0.00  104
  6  \w   -114.00 -20.00   1.00    5.00    -- -110.00  72.00-108.00   94
  7  \w   -200.00-110.00   1.00    5.00    -- -110.00 -15.00-108.00   90
  8  \w   -125.00 -32.00   1.00    5.00    -- -110.00  72.00  72.00   93
  9  \w   -125.00 -32.00   1.00    5.00    -- -110.00  43.00  36.00   93
 10  \w   -123.00 -33.00   1.00    5.00    -- -110.00  72.00-180.00   90
 11  \w   -187.00 -97.00   1.00    5.00    -- -110.00 -72.00  36.00   90
 12  \w   -117.00 -27.00   1.00    5.00    -- -110.00  72.00 -72.00   90
 13  \w   -125.00 -33.00   1.00    5.00    -- -110.00  72.00-144.00   92
 14  \w   -115.00 -25.00   1.00    5.00    -- -110.00  43.00-180.00   90
;
_diffrn_measurement_device 'AFC12 (Right): Kappa 3 circle'
_diffrn_measurement_device_type 'Rigaku XtaLab P200'
_diffrn_measurement_method 'profile data from \w-scans'
_diffrn_measurement_specimen_support Fiber
_diffrn_orient_matrix_type 'CrysAlisPro convention (1999,Acta A55,543-557)'
_diffrn_orient_matrix_UB_11 0.0368588000
_diffrn_orient_matrix_UB_12 -0.0262920000
_diffrn_orient_matrix_UB_13 -0.0546258000
_diffrn_orient_matrix_UB_21 -0.2344834000
_diffrn_orient_matrix_UB_22 0.0048862000
_diffrn_orient_matrix_UB_23 -0.0090857000
_diffrn_orient_matrix_UB_31 0.0134478000
_diffrn_orient_matrix_UB_32 0.1575681000
_diffrn_orient_matrix_UB_33 -0.0088619000
_diffrn_radiation_collimation 0.3
_diffrn_radiation_monochromator Confocal
_diffrn_radiation_probe x-ray
_diffrn_radiation_type CuK\a
_diffrn_radiation_wavelength 1.54184
_diffrn_reflns_av_R_equivalents 0.0173
_diffrn_reflns_av_unetI/netI 0.0118
_diffrn_reflns_Laue_measured_fraction_full 0.997
_diffrn_reflns_Laue_measured_fraction_max 0.985
_diffrn_reflns_limit_h_max 8
_diffrn_reflns_limit_h_min -8
_diffrn_reflns_limit_k_max 11
_diffrn_reflns_limit_k_min -7
_diffrn_reflns_limit_l_max 34
_diffrn_reflns_limit_l_min -34
_diffrn_reflns_number 14160
_diffrn_reflns_point_group_measured_fraction_full 0.997
_diffrn_reflns_point_group_measured_fraction_max 0.975
_diffrn_reflns_theta_full 67.684
_diffrn_reflns_theta_max 79.291
_diffrn_reflns_theta_min 3.218
_diffrn_source 'Rotating Anode'
_diffrn_source_current 30.0
_diffrn_source_power 1.2
_diffrn_source_target Cu
_diffrn_source_type 'Rotating Anode'
_diffrn_source_voltage 40.0
_exptl_absorpt_coefficient_mu 0.552
_exptl_absorpt_correction_T_max 1.00000
_exptl_absorpt_correction_T_min 0.67321
_exptl_absorpt_correction_type multi-scan
_exptl_absorpt_process_details
;
CrysAlisPro 1.171.38.41 (Rigaku Oxford Diffraction, 2015)
Empirical absorption correction using spherical harmonics,
 implemented in SCALE3 ABSPACK scaling algorithm.
;
_exptl_crystal_colour colourless
_exptl_crystal_colour_primary colourless
_exptl_crystal_density_diffrn 1.104
_exptl_crystal_description prism
_exptl_crystal_F_000 616
_exptl_crystal_size_max 0.32
_exptl_crystal_size_mid 0.2
_exptl_crystal_size_min 0.18
_refine_diff_density_max 0.206
_refine_diff_density_min -0.147
_refine_diff_density_rms 0.042
_refine_ls_abs_structure_details
;
 Flack x determined using 1438 quotients [(I+)-(I-)]/[(I+)+(I-)]
 (Parsons, Flack and Wagner, Acta Cryst. B69 (2013) 249-259).
;
_refine_ls_abs_structure_Flack 0.06(5)
_refine_ls_extinction_coef 0.0263(18)
_refine_ls_extinction_expression Fc^*^=kFc[1+0.001xFc^2^\l^3^/sin(2\q)]^-1/4^
_refine_ls_extinction_method 'SHELXL-2014/7 (Sheldrick 2014'
_refine_ls_goodness_of_fit_ref 1.029
_refine_ls_hydrogen_treatment mixed
_refine_ls_matrix_type full
_refine_ls_number_parameters 204
_refine_ls_number_reflns 3633
_refine_ls_number_restraints 0
_refine_ls_restrained_S_all 1.029
_refine_ls_R_factor_all 0.0373
_refine_ls_R_factor_gt 0.0368
_refine_ls_shift/su_max 0.001
_refine_ls_shift/su_mean 0.000
_refine_ls_structure_factor_coef Fsqd
_refine_ls_weighting_details 'w=1/[\s^2^(Fo^2^)+(0.0740P)^2^+0.0780P] where P=(Fo^2^+2Fc^2^)/3'
_refine_ls_weighting_scheme calc
_refine_ls_wR_factor_gt 0.1059
_refine_ls_wR_factor_ref 0.1065
_reflns_Friedel_coverage 0.699
_reflns_Friedel_fraction_full 0.998
_reflns_Friedel_fraction_max 0.962
_reflns_number_gt 3547
_reflns_number_total 3633
_reflns_threshold_expression 'I > 2\s(I)'
_cod_data_source_file ja6b13168_si_002.cif
_cod_data_source_block p20160919a
_cod_database_code 4125601
_chemical_oxdiff_formula C17H2BNO2
_shelx_space_group_comment
;
The symmetry employed for this shelxl refinement is uniquely defined
by the following loop, which should always be used as a source of
symmetry information in preference to the above space-group names.
They are only intended as comments.
;
_shelx_estimated_absorpt_t_max 0.907
_shelx_estimated_absorpt_t_min 0.843
_reflns_odcompleteness_completeness 98.32
_reflns_odcompleteness_iscentric 1
_reflns_odcompleteness_theta 79.04
_olex2_refinement_description
;
1. Fixed Uiso
 At 1.2 times of:
  All C(H) groups
 At 1.5 times of:
  All C(H,H,H) groups
2.a Ternary CH refined with riding coordinates:
 C8(H8)
2.b Aromatic/amide H refined with riding coordinates:
 C2(H2), C10(H10), C11(H11), C12(H12), C13(H13), C14(H14)
2.c Idealised Me refined as rotating group:
 C5(H5A,H5B,H5C), C7(H7A,H7B,H7C), C15(H15A,H15B,H15C), C16(H16A,H16B,H16C),
 C17(H17A,H17B,H17C)
;
_shelx_shelxl_version_number 2014/7
_olex2_submission_special_instructions 'No special instructions were received'
_oxdiff_exptl_absorpt_empirical_details
;
Empirical correction (ABSPACK) includes:
- Absorption correction using spherical harmonics
- Frame scaling
- Detector area scaling
;
_oxdiff_exptl_absorpt_empirical_full_max 1.312
_oxdiff_exptl_absorpt_empirical_full_min 0.752

loop_
_space_group_symop_operation_xyz
'x, y, z'
'-x+1/2, -y, z+1/2'
'-x, y+1/2, -z+1/2'
'x+1/2, -y+1/2, -z'

loop_
_atom_site_label
_atom_site_type_symbol
_atom_site_fract_x
_atom_site_fract_y
_atom_site_fract_z
_atom_site_U_iso_or_equiv
_atom_site_adp_type
_atom_site_occupancy
_atom_site_site_symmetry_order
_atom_site_calc_flag
_atom_site_refinement_flags_posn
O1 O 0.36147(17) 0.20640(11) 0.56143(4) 0.0537(3) Uani 1 1 d .
O2 O 0.9678(3) -0.0006(2) 0.59482(7) 0.1025(6) Uani 1 1 d .
N1 N 0.2403(3) 0.16770(16) 0.72469(5) 0.0619(4) Uani 1 1 d .
C1 C 0.4302(2) 0.22707(15) 0.60872(5) 0.0481(3) Uani 1 1 d .
C2 C 0.6094(3) 0.15937(17) 0.61394(6) 0.0563(4) Uani 1 1 d .
H2 H 0.6892 0.1563 0.6421 0.068 Uiso 1 1 calc R
C3 C 0.6568(3) 0.09256(15) 0.56876(5) 0.0541(4) Uani 1 1 d .
C4 C 0.5001(3) 0.12411(16) 0.53811(6) 0.0553(4) Uani 1 1 d .
C5 C 0.4452(4) 0.0914(3) 0.48653(7) 0.0834(6) Uani 1 1 d .
H5A H 0.3112 0.1285 0.4793 0.125 Uiso 1 1 calc GR
H5B H 0.4437 -0.0073 0.4820 0.125 Uiso 1 1 calc GR
H5C H 0.5455 0.1321 0.4651 0.125 Uiso 1 1 calc GR
C6 C 0.8436(3) 0.0088(2) 0.56177(7) 0.0711(5) Uani 1 1 d .
C7 C 0.8784(5) -0.0673(3) 0.51506(10) 0.1100(10) Uani 1 1 d .
H7A H 0.8947 -0.0017 0.4890 0.165 Uiso 1 1 calc GR
H7B H 0.7620 -0.1260 0.5084 0.165 Uiso 1 1 calc GR
H7C H 1.0007 -0.1229 0.5177 0.165 Uiso 1 1 calc GR
C8 C 0.3018(2) 0.31801(14) 0.64016(5) 0.0477(3) Uani 1 1 d .
H8 H 0.1566 0.2947 0.6345 0.057 Uiso 1 1 calc R
C9 C 0.3332(3) 0.47016(15) 0.62702(5) 0.0507(3) Uani 1 1 d .
C10 C 0.5240(3) 0.52199(18) 0.61366(6) 0.0601(4) Uani 1 1 d .
H10 H 0.6366 0.4625 0.6115 0.072 Uiso 1 1 calc R
C11 C 0.5489(4) 0.6620(2) 0.60347(7) 0.0783(6) Uani 1 1 d .
H11 H 0.6778 0.6951 0.5941 0.094 Uiso 1 1 calc R
C12 C 0.3854(5) 0.7523(2) 0.60700(8) 0.0877(7) Uani 1 1 d .
H12 H 0.4030 0.8462 0.6004 0.105 Uiso 1 1 calc R
C13 C 0.1957(5) 0.7018(2) 0.62034(9) 0.0875(7) Uani 1 1 d .
H13 H 0.0839 0.7619 0.6228 0.105 Uiso 1 1 calc R
C14 C 0.1696(3) 0.56207(19) 0.63013(7) 0.0683(5) Uani 1 1 d .
H14 H 0.0398 0.5293 0.6389 0.082 Uiso 1 1 calc R
C15 C 0.3063(6) 0.0343(2) 0.70265(11) 0.1069(10) Uani 1 1 d .
H15A H 0.4536 0.0259 0.7049 0.160 Uiso 1 1 calc GR
H15B H 0.2653 0.0318 0.6691 0.160 Uiso 1 1 calc GR
H15C H 0.2425 -0.0413 0.7198 0.160 Uiso 1 1 calc GR
C16 C 0.3038(5) 0.1647(3) 0.77645(8) 0.1010(8) Uani 1 1 d .
H16A H 0.2379 0.0882 0.7925 0.151 Uiso 1 1 calc GR
H16B H 0.2636 0.2499 0.7919 0.151 Uiso 1 1 calc GR
H16C H 0.4508 0.1542 0.7785 0.151 Uiso 1 1 calc GR
C17 C 0.0139(4) 0.1760(3) 0.72249(12) 0.1063(10) Uani 1 1 d .
H17A H -0.0299 0.1736 0.6891 0.159 Uiso 1 1 calc GR
H17B H -0.0313 0.2610 0.7372 0.159 Uiso 1 1 calc GR
H17C H -0.0448 0.0987 0.7397 0.159 Uiso 1 1 calc GR
B1 B 0.3489(3) 0.30280(19) 0.69882(6) 0.0536(4) Uani 1 1 d .
H1A H 0.278(3) 0.388(2) 0.7191(7) 0.064(5) Uiso 1 1 d .
H1B H 0.518(3) 0.2870(19) 0.7055(7) 0.055(5) Uiso 1 1 d .

loop_
_atom_site_aniso_label
_atom_site_aniso_U_11
_atom_site_aniso_U_22
_atom_site_aniso_U_33
_atom_site_aniso_U_23
_atom_site_aniso_U_13
_atom_site_aniso_U_12
O1 0.0594(6) 0.0600(6) 0.0415(5) -0.0026(4) -0.0036(4) 0.0055(5)
O2 0.0940(11) 0.1067(12) 0.1067(12) 0.0006(10) -0.0053(9) 0.0482(10)
N1 0.0699(8) 0.0666(8) 0.0491(7) 0.0112(6) -0.0010(6) 0.0005(6)
C1 0.0562(7) 0.0481(7) 0.0401(6) 0.0003(5) -0.0045(5) 0.0019(6)
C2 0.0618(8) 0.0588(8) 0.0482(7) 0.0003(6) -0.0044(6) 0.0112(7)
C3 0.0650(8) 0.0452(7) 0.0521(7) 0.0040(5) 0.0091(7) 0.0048(7)
C4 0.0657(9) 0.0532(8) 0.0469(8) -0.0028(6) 0.0066(6) -0.0017(7)
C5 0.0959(14) 0.1025(15) 0.0517(9) -0.0182(9) -0.0003(10) 0.0088(13)
C6 0.0786(11) 0.0602(9) 0.0744(10) 0.0116(8) 0.0183(10) 0.0182(9)
C7 0.131(2) 0.1134(19) 0.0862(15) -0.0056(14) 0.0333(16) 0.0528(18)
C8 0.0496(7) 0.0495(7) 0.0441(6) -0.0008(5) -0.0025(5) 0.0047(5)
C9 0.0630(8) 0.0497(7) 0.0393(6) -0.0018(5) -0.0042(6) 0.0052(6)
C10 0.0672(9) 0.0603(8) 0.0528(8) -0.0011(7) -0.0008(7) -0.0038(7)
C11 0.1039(15) 0.0699(11) 0.0611(9) 0.0032(8) 0.0000(10) -0.0246(11)
C12 0.142(2) 0.0508(9) 0.0707(11) 0.0043(8) -0.0040(13) -0.0055(11)
C13 0.1171(18) 0.0557(10) 0.0896(14) 0.0007(9) -0.0043(14) 0.0248(11)
C14 0.0734(11) 0.0616(9) 0.0698(10) 0.0019(7) 0.0010(9) 0.0163(8)
C15 0.160(3) 0.0579(11) 0.1024(17) 0.0159(11) 0.0342(19) 0.0003(15)
C16 0.121(2) 0.130(2) 0.0523(10) 0.0275(11) -0.0074(11) -0.0110(17)
C17 0.0683(12) 0.137(2) 0.114(2) 0.0443(18) 0.0005(13) -0.0141(14)
B1 0.0621(9) 0.0558(9) 0.0429(7) -0.0017(6) -0.0024(7) 0.0004(8)

loop_
_atom_type_symbol
_atom_type_description
_atom_type_scat_dispersion_real
_atom_type_scat_dispersion_imag
_atom_type_scat_source
C C 0.0181 0.0091 'International Tables Vol C Tables 4.2.6.8 and 6.1.1.4'
H H 0.0000 0.0000 'International Tables Vol C Tables 4.2.6.8 and 6.1.1.4'
B B 0.0090 0.0039 'International Tables Vol C Tables 4.2.6.8 and 6.1.1.4'
N N 0.0311 0.0180 'International Tables Vol C Tables 4.2.6.8 and 6.1.1.4'
O O 0.0492 0.0322 'International Tables Vol C Tables 4.2.6.8 and 6.1.1.4'

loop_
_geom_angle_atom_site_label_1
_geom_angle_atom_site_label_2
_geom_angle_atom_site_label_3
_geom_angle
C4 O1 C1 108.23(12)
C15 N1 B1 112.79(15)
C16 N1 C15 107.2(2)
C16 N1 B1 108.18(16)
C17 N1 C15 108.5(2)
C17 N1 C16 108.5(2)
C17 N1 B1 111.53(17)
O1 C1 C8 116.69(12)
C2 C1 O1 107.98(12)
C2 C1 C8 135.29(13)
C1 C2 H2 125.9
C1 C2 C3 108.20(14)
C3 C2 H2 125.9
C2 C3 C6 122.54(16)
C4 C3 C2 106.08(14)
C4 C3 C6 131.38(16)
O1 C4 C5 114.38(16)
C3 C4 O1 109.51(13)
C3 C4 C5 136.11(17)
C4 C5 H5A 109.5
C4 C5 H5B 109.5
C4 C5 H5C 109.5
H5A C5 H5B 109.5
H5A C5 H5C 109.5
H5B C5 H5C 109.5
O2 C6 C3 119.28(18)
O2 C6 C7 120.3(2)
C3 C6 C7 120.4(2)
C6 C7 H7A 109.5
C6 C7 H7B 109.5
C6 C7 H7C 109.5
H7A C7 H7B 109.5
H7A C7 H7C 109.5
H7B C7 H7C 109.5
C1 C8 H8 108.1
C1 C8 C9 110.83(12)
C1 C8 B1 114.36(12)
C9 C8 H8 108.1
C9 C8 B1 107.02(11)
B1 C8 H8 108.1
C10 C9 C8 121.97(14)
C10 C9 C14 118.04(15)
C14 C9 C8 119.95(15)
C9 C10 H10 119.7
C9 C10 C11 120.57(19)
C11 C10 H10 119.7
C10 C11 H11 119.6
C12 C11 C10 120.8(2)
C12 C11 H11 119.6
C11 C12 H12 120.5
C13 C12 C11 118.98(18)
C13 C12 H12 120.5
C12 C13 H13 119.8
C12 C13 C14 120.5(2)
C14 C13 H13 119.8
C9 C14 H14 119.4
C13 C14 C9 121.1(2)
C13 C14 H14 119.4
N1 C15 H15A 109.5
N1 C15 H15B 109.5
N1 C15 H15C 109.5
H15A C15 H15B 109.5
H15A C15 H15C 109.5
H15B C15 H15C 109.5
N1 C16 H16A 109.5
N1 C16 H16B 109.5
N1 C16 H16C 109.5
H16A C16 H16B 109.5
H16A C16 H16C 109.5
H16B C16 H16C 109.5
N1 C17 H17A 109.5
N1 C17 H17B 109.5
N1 C17 H17C 109.5
H17A C17 H17B 109.5
H17A C17 H17C 109.5
H17B C17 H17C 109.5
N1 B1 C8 114.50(13)
N1 B1 H1A 101.4(11)
N1 B1 H1B 103.9(10)
C8 B1 H1A 110.6(11)
C8 B1 H1B 110.6(10)
H1A B1 H1B 115.5(15)

loop_
_geom_bond_atom_site_label_1
_geom_bond_atom_site_label_2
_geom_bond_distance
O1 C1 1.3877(17)
O1 C4 1.3587(19)
O2 C6 1.217(3)
N1 C15 1.484(3)
N1 C16 1.480(2)
N1 C17 1.471(3)
N1 B1 1.642(2)
C1 C2 1.340(2)
C1 C8 1.485(2)
C2 H2 0.9300
C2 C3 1.432(2)
C3 C4 1.354(2)
C3 C6 1.468(2)
C4 C5 1.495(2)
C5 H5A 0.9600
C5 H5B 0.9600
C5 H5C 0.9600
C6 C7 1.495(3)
C7 H7A 0.9600
C7 H7B 0.9600
C7 H7C 0.9600
C8 H8 0.9800
C8 C9 1.524(2)
C8 B1 1.647(2)
C9 C10 1.384(2)
C9 C14 1.384(2)
C10 H10 0.9300
C10 C11 1.387(3)
C11 H11 0.9300
C11 C12 1.375(4)
C12 H12 0.9300
C12 C13 1.372(4)
C13 H13 0.9300
C13 C14 1.384(3)
C14 H14 0.9300
C15 H15A 0.9600
C15 H15B 0.9600
C15 H15C 0.9600
C16 H16A 0.9600
C16 H16B 0.9600
C16 H16C 0.9600
C17 H17A 0.9600
C17 H17B 0.9600
C17 H17C 0.9600
B1 H1A 1.10(2)
B1 H1B 1.123(19)

loop_
_geom_torsion_atom_site_label_1
_geom_torsion_atom_site_label_2
_geom_torsion_atom_site_label_3
_geom_torsion_atom_site_label_4
_geom_torsion
O1 C1 C2 C3 -0.31(18)
O1 C1 C8 C9 -76.12(16)
O1 C1 C8 B1 162.81(13)
C1 O1 C4 C3 -0.68(17)
C1 O1 C4 C5 179.44(16)
C1 C2 C3 C4 -0.10(18)
C1 C2 C3 C6 -179.95(15)
C1 C8 C9 C10 -37.35(18)
C1 C8 C9 C14 145.19(14)
C1 C8 B1 N1 -79.76(18)
C2 C1 C8 C9 101.0(2)
C2 C1 C8 B1 -20.0(3)
C2 C3 C4 O1 0.48(18)
C2 C3 C4 C5 -179.7(2)
C2 C3 C6 O2 -2.9(3)
C2 C3 C6 C7 175.5(2)
C4 O1 C1 C2 0.61(17)
C4 O1 C1 C8 178.50(13)
C4 C3 C6 O2 177.3(2)
C4 C3 C6 C7 -4.3(3)
C6 C3 C4 O1 -179.69(17)
C6 C3 C4 C5 0.2(3)
C8 C1 C2 C3 -177.64(17)
C8 C9 C10 C11 -177.86(15)
C8 C9 C14 C13 177.33(18)
C9 C8 B1 N1 157.09(13)
C9 C10 C11 C12 0.8(3)
C10 C9 C14 C13 -0.2(3)
C10 C11 C12 C13 -0.6(3)
C11 C12 C13 C14 0.0(4)
C12 C13 C14 C9 0.4(3)
C14 C9 C10 C11 -0.4(2)
C15 N1 B1 C8 59.2(2)
C16 N1 B1 C8 177.58(18)
C17 N1 B1 C8 -63.2(2)
B1 C8 C9 C10 87.96(16)
B1 C8 C9 C14 -89.49(17)
